data_7229877
loop_
_publ_author_name
'Kalaiarasi, G.'
'Jeya Rajkumar, S. Rex'
'Dharani, S.'
'Ma\/lecki, J. G.'
'Prabhakaran, R.'

_publ_section_title
;
 An investigation on 3-acetyl-7-methoxy-coumarin Schiff bases and their
 Ru(ii) metallates with potent antiproliferative activity and enhanced LDH
 and NO release
;
_journal_issue 3
_journal_name_full 'RSC Advances'
_journal_page_first 1539
_journal_paper_doi 10.1039/C7RA12104K
_journal_volume 8
_journal_year 2018
_chemical_formula_moiety 'C15 H17 N3 O3 S'
_chemical_formula_sum 'C15 H17 N3 O3 S'
_chemical_formula_weight 319.38
_space_group_crystal_system triclinic
_space_group_IT_number 2
_space_group_name_Hall '-P 1'
_space_group_name_H-M_alt 'P -1'
_symmetry_space_group_name_Hall '-P 1'
_symmetry_space_group_name_H-M 'P -1'
_atom_sites_solution_hydrogens geom
_atom_sites_solution_primary direct
_audit_creation_date 2017-03-22
_audit_creation_method
;
Olex2 1.2
(compiled 2017.03.02 svn.r3394 for OlexSys, GUI svn.r5324)
;
_audit_update_record
;
2017-10-16 deposited with the CCDC.
2017-12-18 downloaded from the CCDC.
;
_cell_angle_alpha 89.670(6)
_cell_angle_beta 87.437(6)
_cell_angle_gamma 67.782(7)
_cell_formula_units_Z 2
_cell_length_a 7.5260(6)
_cell_length_b 8.0281(6)
_cell_length_c 13.5383(10)
_cell_measurement_reflns_used 2817
_cell_measurement_temperature 295(2)
_cell_measurement_theta_max 28.7150
_cell_measurement_theta_min 4.1000
_cell_volume 756.43(11)
_computing_cell_refinement 'CrysAlisPro 1.171.38.46 (Rigaku OD, 2015)'
_computing_data_collection 'CrysAlisPro 1.171.38.46 (Rigaku OD, 2015)'
_computing_data_reduction 'CrysAlisPro 1.171.38.46 (Rigaku OD, 2015)'
_computing_molecular_graphics 'Olex2 (Dolomanov et al., 2009)'
_computing_publication_material 'Olex2 (Dolomanov et al., 2009)'
_computing_structure_refinement 'ShelXL (Sheldrick, 2015)'
_computing_structure_solution 'ShelXS (Sheldrick, 2008)'
_diffrn_ambient_temperature 295(2)
_diffrn_detector 'CCD plate'
_diffrn_detector_area_resol_mean 10.4015
_diffrn_detector_type Atlas
_diffrn_measured_fraction_theta_full 0.990
_diffrn_measured_fraction_theta_max 0.870
_diffrn_measurement_details
;
List of Runs (angles in degrees, time in seconds):

  # Type    Start    End  Width  t~exp~   \w     \q     \k     \f   Frames
#--------------------------------------------------------------------------
  1  \w    -62.00  38.00   1.00    4.47    --    9.90 -57.00 120.00  100
  2  \w    -18.00  83.00   1.00    4.47    --    9.90  57.00 -90.00  101
  3  \w    -79.00 -34.00   1.00    4.47    --    9.90-179.00-120.00   45
  4  \w    -99.00 -32.00   1.00    4.47    --  -11.78 179.00 -90.00   67
  5  \w    -18.00  83.00   1.00    4.47    --    9.90  57.00  90.00  101
  6  \w   -100.00 -34.00   1.00    4.47    --  -11.78-179.00 150.00   66
;
_diffrn_measurement_device 'four-circle diffractometer'
_diffrn_measurement_device_type 'Xcalibur, Atlas, Gemini ultra'
_diffrn_measurement_method '\w scans'
_diffrn_orient_matrix_type 'CrysAlisPro convention (1999,Acta A55,543-557)'
_diffrn_orient_matrix_UB_11 0.0937407000
_diffrn_orient_matrix_UB_12 -0.0273856000
_diffrn_orient_matrix_UB_13 0.0180280000
_diffrn_orient_matrix_UB_21 -0.0228120000
_diffrn_orient_matrix_UB_22 -0.0556666000
_diffrn_orient_matrix_UB_23 0.0350859000
_diffrn_orient_matrix_UB_31 0.0328424000
_diffrn_orient_matrix_UB_32 -0.0725329000
_diffrn_orient_matrix_UB_33 -0.0345661000
_diffrn_radiation_monochromator graphite
_diffrn_radiation_probe x-ray
_diffrn_radiation_type MoK\a
_diffrn_radiation_wavelength 0.71073
_diffrn_reflns_av_R_equivalents 0.0427
_diffrn_reflns_av_unetI/netI 0.0518
_diffrn_reflns_Laue_measured_fraction_full 0.990
_diffrn_reflns_Laue_measured_fraction_max 0.870
_diffrn_reflns_limit_h_max 10
_diffrn_reflns_limit_h_min -10
_diffrn_reflns_limit_k_max 10
_diffrn_reflns_limit_k_min -11
_diffrn_reflns_limit_l_max 17
_diffrn_reflns_limit_l_min -17
_diffrn_reflns_number 9761
_diffrn_reflns_point_group_measured_fraction_full 0.990
_diffrn_reflns_point_group_measured_fraction_max 0.870
_diffrn_reflns_theta_full 25.242
_diffrn_reflns_theta_max 29.404
_diffrn_reflns_theta_min 3.461
_diffrn_source 'fine-focus sealed X-ray tube'
_diffrn_source_type 'Enhance (Mo) X-ray Source'
_exptl_absorpt_coefficient_mu 0.230
_exptl_absorpt_correction_T_max 1.00000
_exptl_absorpt_correction_T_min 0.52492
_exptl_absorpt_correction_type multi-scan
_exptl_absorpt_process_details
;
CrysAlisPro 1.171.38.46 (Rigaku Oxford Diffraction, 2015)
Empirical absorption correction using spherical harmonics,
 implemented in SCALE3 ABSPACK scaling algorithm.
;
_exptl_crystal_colour 'pale yellow'
_exptl_crystal_density_diffrn 1.402
_exptl_crystal_description prism
_exptl_crystal_F_000 336
_exptl_crystal_size_max 0.38
_exptl_crystal_size_mid 0.14
_exptl_crystal_size_min 0.13
_refine_diff_density_max 0.535
_refine_diff_density_min -0.302
_refine_diff_density_rms 0.072
_refine_ls_extinction_coef 0.013(4)
_refine_ls_extinction_expression Fc^*^=kFc[1+0.001xFc^2^\l^3^/sin(2\q)]^-1/4^
_refine_ls_extinction_method 'SHELXL-2016/4 (Sheldrick 2016)'
_refine_ls_goodness_of_fit_ref 1.055
_refine_ls_hydrogen_treatment mixed
_refine_ls_matrix_type full
_refine_ls_number_parameters 203
_refine_ls_number_reflns 3626
_refine_ls_number_restraints 0
_refine_ls_restrained_S_all 1.055
_refine_ls_R_factor_all 0.1151
_refine_ls_R_factor_gt 0.0889
_refine_ls_shift/su_max 0.000
_refine_ls_shift/su_mean 0.000
_refine_ls_structure_factor_coef Fsqd
_refine_ls_weighting_details 'w=1/[\s^2^(Fo^2^)+(0.0690P)^2^+2.2890P] where P=(Fo^2^+2Fc^2^)/3'
_refine_ls_weighting_scheme calc
_refine_ls_wR_factor_gt 0.2249
_refine_ls_wR_factor_ref 0.2422
_reflns_Friedel_coverage 0.000
_reflns_number_gt 2619
_reflns_number_total 3626
_reflns_threshold_expression 'I > 2\s(I)'
_cod_data_source_file c7ra12104k2.cif
_cod_data_source_block 7a4
_cod_database_code 7229877
_shelx_shelxl_version_number 2016/4
_chemical_oxdiff_formula 'C15 H16 N3 O3 S1'
_shelx_space_group_comment
;
The symmetry employed for this shelxl refinement is uniquely defined
by the following loop, which should always be used as a source of
symmetry information in preference to the above space-group names.
They are only intended as comments.
;
_reflns_odcompleteness_completeness 99.68
_reflns_odcompleteness_iscentric 1
_reflns_odcompleteness_theta 26.32
_olex2_refinement_description
;
1. Fixed Uiso
 At 1.2 times of:
  All C(H) groups, All C(H,H) groups, All N(H) groups
 At 1.5 times of:
  All C(H,H,H) groups
2.a Secondary CH2 refined with riding coordinates:
 C2(H2A,H2B)
2.b Aromatic/amide H refined with riding coordinates:
 N1(H1), N2(H2), C9(H9), C11(H11), C12(H12), C14(H14)
2.c Idealised Me refined as rotating group:
 C3(H3A,H3B,H3C), C5(H5A,H5B,H5C), C15(H15A,H15B,H15C)
;
_olex2_submission_special_instructions 'No special instructions were received'
_oxdiff_exptl_absorpt_empirical_details
;
Empirical correction (ABSPACK) includes:
- Absorption correction using spherical harmonics
- Frame scaling
;
_oxdiff_exptl_absorpt_empirical_full_max 1.609
_oxdiff_exptl_absorpt_empirical_full_min 0.574

loop_
_space_group_symop_operation_xyz
'x, y, z'
'-x, -y, -z'

loop_
_atom_site_label
_atom_site_type_symbol
_atom_site_fract_x
_atom_site_fract_y
_atom_site_fract_z
_atom_site_U_iso_or_equiv
_atom_site_adp_type
_atom_site_occupancy
_atom_site_site_symmetry_order
_atom_site_calc_flag
_atom_site_refinement_flags_posn
S1 S 0.15956(17) 0.28486(17) 0.40267(10) 0.0548(4) Uani 1 1 d .
O1 O -0.8353(4) 0.5800(4) 0.1684(2) 0.0443(7) Uani 1 1 d .
O2 O -0.5270(5) 0.4478(5) 0.1844(3) 0.0645(11) Uani 1 1 d .
O3 O -1.5035(4) 0.8546(5) 0.1088(3) 0.0561(9) Uani 1 1 d .
N1 N -0.0788(5) 0.2954(5) 0.2625(3) 0.0412(8) Uani 1 1 d .
H1 H -0.212(8) 0.342(7) 0.248(4) 0.063(15) Uiso 1 1 d .
N2 N -0.2142(5) 0.4763(5) 0.3955(3) 0.0441(9) Uani 1 1 d .
H2 H -0.195(7) 0.523(7) 0.449(4) 0.056(14) Uiso 1 1 d .
N3 N -0.3798(5) 0.5144(5) 0.3470(3) 0.0423(8) Uani 1 1 d .
C1 C -0.0522(6) 0.3540(5) 0.3497(3) 0.0381(9) Uani 1 1 d .
C2 C 0.0758(6) 0.1756(6) 0.1971(3) 0.0440(10) Uani 1 1 d .
H2A H 0.141729 0.062870 0.230116 0.053 Uiso 1 1 calc R
H2B H 0.168162 0.230388 0.181031 0.053 Uiso 1 1 calc R
C3 C -0.0060(8) 0.1407(8) 0.1043(4) 0.0591(13) Uani 1 1 d .
H3A H 0.095556 0.060262 0.061920 0.089 Uiso 1 1 calc GR
H3B H -0.067990 0.252148 0.070866 0.089 Uiso 1 1 calc GR
H3C H -0.097967 0.087237 0.120518 0.089 Uiso 1 1 calc GR
C4 C -0.5370(6) 0.6410(5) 0.3739(3) 0.0378(9) Uani 1 1 d .
C5 C -0.5636(7) 0.7671(6) 0.4595(3) 0.0508(12) Uani 1 1 d .
H5A H -0.613343 0.724297 0.516512 0.076 Uiso 1 1 calc GR
H5B H -0.652317 0.884838 0.443202 0.076 Uiso 1 1 calc GR
H5C H -0.442223 0.772912 0.473699 0.076 Uiso 1 1 calc GR
C6 C -0.7024(6) 0.6629(5) 0.3126(3) 0.0360(9) Uani 1 1 d .
C7 C -0.6734(6) 0.5545(6) 0.2208(3) 0.0417(10) Uani 1 1 d .
C8 C -1.0152(5) 0.6978(5) 0.1968(3) 0.0349(8) Uani 1 1 d .
C9 C -1.1625(6) 0.7095(5) 0.1362(3) 0.0400(9) Uani 1 1 d .
H9 H -1.138563 0.637288 0.079869 0.048 Uiso 1 1 calc R
C10 C -1.3460(6) 0.8308(6) 0.1610(3) 0.0414(9) Uani 1 1 d .
C11 C -1.3809(6) 0.9412(6) 0.2459(4) 0.0491(11) Uani 1 1 d .
H11 H -1.503985 1.023746 0.262110 0.059 Uiso 1 1 calc R
C12 C -1.2323(6) 0.9259(6) 0.3039(3) 0.0462(11) Uani 1 1 d .
H12 H -1.255825 0.998751 0.360048 0.055 Uiso 1 1 calc R
C13 C -1.0455(6) 0.8037(5) 0.2815(3) 0.0379(9) Uani 1 1 d .
C14 C -0.8820(6) 0.7793(5) 0.3386(3) 0.0396(9) Uani 1 1 d .
H14 H -0.900194 0.846875 0.396368 0.048 Uiso 1 1 calc R
C15 C -1.4765(7) 0.7493(8) 0.0196(4) 0.0607(14) Uani 1 1 d .
H15A H -1.396472 0.782008 -0.027475 0.091 Uiso 1 1 calc GR
H15B H -1.598914 0.771815 -0.007634 0.091 Uiso 1 1 calc GR
H15C H -1.416047 0.623819 0.034542 0.091 Uiso 1 1 calc GR

loop_
_atom_site_aniso_label
_atom_site_aniso_U_11
_atom_site_aniso_U_22
_atom_site_aniso_U_33
_atom_site_aniso_U_23
_atom_site_aniso_U_13
_atom_site_aniso_U_12
S1 0.0365(6) 0.0572(7) 0.0563(7) -0.0201(5) -0.0129(5) 0.0001(5)
O1 0.0327(15) 0.0467(16) 0.0437(16) -0.0150(13) -0.0015(12) -0.0038(13)
O2 0.0388(18) 0.075(2) 0.057(2) -0.0319(18) -0.0035(14) 0.0053(16)
O3 0.0357(17) 0.063(2) 0.061(2) -0.0159(16) -0.0083(14) -0.0084(15)
N1 0.0310(17) 0.0447(19) 0.0410(19) -0.0105(15) -0.0034(14) -0.0060(15)
N2 0.0312(18) 0.049(2) 0.0435(19) -0.0154(16) -0.0031(14) -0.0056(15)
N3 0.0308(17) 0.0409(18) 0.048(2) -0.0058(15) -0.0071(14) -0.0046(14)
C1 0.031(2) 0.0334(19) 0.045(2) -0.0059(16) -0.0010(16) -0.0075(16)
C2 0.040(2) 0.045(2) 0.043(2) -0.0108(18) 0.0023(17) -0.0113(19)
C3 0.060(3) 0.069(3) 0.045(3) -0.017(2) 0.001(2) -0.021(3)
C4 0.033(2) 0.0360(19) 0.038(2) -0.0060(16) -0.0011(15) -0.0061(16)
C5 0.044(2) 0.054(3) 0.043(2) -0.013(2) -0.0077(18) -0.004(2)
C6 0.034(2) 0.0358(19) 0.034(2) -0.0032(15) -0.0007(15) -0.0091(16)
C7 0.033(2) 0.040(2) 0.043(2) -0.0101(17) -0.0017(16) -0.0032(17)
C8 0.0315(19) 0.0332(18) 0.0343(19) -0.0037(15) 0.0016(14) -0.0059(16)
C9 0.037(2) 0.039(2) 0.042(2) -0.0065(17) -0.0031(16) -0.0115(17)
C10 0.033(2) 0.047(2) 0.043(2) -0.0031(18) -0.0051(16) -0.0132(18)
C11 0.033(2) 0.048(2) 0.056(3) -0.015(2) 0.0010(18) -0.0033(19)
C12 0.037(2) 0.048(2) 0.042(2) -0.0151(18) 0.0025(17) -0.0044(19)
C13 0.032(2) 0.040(2) 0.039(2) -0.0066(16) 0.0004(15) -0.0098(17)
C14 0.037(2) 0.041(2) 0.036(2) -0.0104(16) 0.0000(16) -0.0091(17)
C15 0.048(3) 0.074(3) 0.056(3) -0.014(3) -0.012(2) -0.018(3)

loop_
_atom_type_symbol
_atom_type_description
_atom_type_scat_dispersion_real
_atom_type_scat_dispersion_imag
_atom_type_scat_source
C C 0.0033 0.0016 'International Tables Vol C Tables 4.2.6.8 and 6.1.1.4'
H H 0.0000 0.0000 'International Tables Vol C Tables 4.2.6.8 and 6.1.1.4'
N N 0.0061 0.0033 'International Tables Vol C Tables 4.2.6.8 and 6.1.1.4'
O O 0.0106 0.0060 'International Tables Vol C Tables 4.2.6.8 and 6.1.1.4'
S S 0.1246 0.1234 'International Tables Vol C Tables 4.2.6.8 and 6.1.1.4'

loop_
_geom_angle_atom_site_label_1
_geom_angle_atom_site_label_2
_geom_angle_atom_site_label_3
_geom_angle
C8 O1 C7 123.6(3)
C10 O3 C15 117.5(3)
C1 N1 C2 124.2(4)
N3 N2 C1 115.6(3)
C4 N3 N2 122.8(3)
N1 C1 S1 123.9(3)
N1 C1 N2 114.7(4)
N2 C1 S1 121.4(3)
N1 C2 C3 109.6(4)
N3 C4 C5 125.3(4)
N3 C4 C6 115.5(3)
C6 C4 C5 119.2(3)
C4 C6 C7 119.9(3)
C14 C6 C4 121.7(3)
C14 C6 C7 118.4(4)
O1 C7 C6 116.6(3)
O2 C7 O1 114.7(4)
O2 C7 C6 128.7(4)
O1 C8 C9 116.9(3)
O1 C8 C13 120.8(4)
C9 C8 C13 122.2(4)
C8 C9 C10 118.8(4)
O3 C10 C9 124.9(4)
O3 C10 C11 114.8(4)
C9 C10 C11 120.3(4)
C12 C11 C10 119.3(4)
C11 C12 C13 121.8(4)
C8 C13 C12 117.6(4)
C8 C13 C14 117.2(3)
C12 C13 C14 125.2(4)
C6 C14 C13 123.3(4)

loop_
_geom_bond_atom_site_label_1
_geom_bond_atom_site_label_2
_geom_bond_distance
S1 C1 1.671(4)
O1 C7 1.385(5)
O1 C8 1.366(4)
O2 C7 1.197(5)
O3 C10 1.357(5)
O3 C15 1.440(6)
N1 C1 1.325(5)
N1 C2 1.461(5)
N2 N3 1.365(5)
N2 C1 1.367(5)
N3 C4 1.273(5)
C2 C3 1.496(6)
C4 C5 1.500(5)
C4 C6 1.481(5)
C6 C7 1.482(5)
C6 C14 1.352(5)
C8 C9 1.383(5)
C8 C13 1.389(5)
C9 C10 1.383(6)
C10 C11 1.409(6)
C11 C12 1.363(6)
C12 C13 1.398(5)
C13 C14 1.432(6)
